data_7031508
loop_
_publ_author_name
'Scheuermann, Margaret L.'
'Grice, Kyle A.'
'Ruppel, Matthew J.'
'Rosell\'o-Merino, Marta'
'Kaminsky, Werner'
'Goldberg, Karen I.'

_publ_section_title
;
 Hemilability of P(X)N-type ligands (X = O, N-H): rollover cyclometalation
 and benzene C-H activation from (P(X)N)PtMe2 complexes.
;
_journal_issue 31
_journal_name_full 'Dalton transactions (Cambridge, England : 2003)'
_journal_page_first 12018
_journal_page_last 12025
_journal_paper_doi 10.1039/c4dt01143k
_journal_volume 43
_journal_year 2014
_chemical_formula_moiety (tBuP(O)N)PtMe2
_chemical_formula_sum 'C15 H28 N O P Pt'
_chemical_formula_weight 464.44
_chemical_name_common (tBuP(O)N)PtMe2
_chemical_name_systematic
;
 (tBuP(O)N)PtMe2
;
_space_group_IT_number 14
_symmetry_cell_setting monoclinic
_symmetry_Int_Tables_number 14
_symmetry_space_group_name_Hall '-P 2ybc'
_symmetry_space_group_name_H-M 'P 1 21/c 1'
_atom_sites_solution_hydrogens geom
_atom_sites_solution_primary direct
_atom_sites_solution_secondary difmap
_audit_conform_dict_location ftp://ftp.iucr.org/pub/cif_core.dic
_audit_conform_dict_name cif_core.dic
_audit_conform_dict_version 2.4
_audit_creation_date 2014-04-09T13:10:38-00:00
_audit_creation_method 'WinGX routine CIF_UPDATE'
_cell_angle_alpha 90
_cell_angle_beta 95.220(13)
_cell_angle_gamma 90
_cell_formula_units_Z 4
_cell_length_a 14.183(4)
_cell_length_b 8.830(3)
_cell_length_c 13.514(4)
_cell_measurement_reflns_used 825
_cell_measurement_temperature 100(2)
_cell_measurement_theta_max 20
_cell_measurement_theta_min 3
_cell_volume 1685.4(9)
_computing_cell_refinement 'SAINT (Bruker, 2007)'
_computing_data_collection 'APEX2 (Bruker, 2007)'
_computing_data_reduction 'SAINT (Bruker, 2007)'
_computing_molecular_graphics 'ORTEP-3 for Windows (Farrugia, 1997)'
_computing_publication_material 'SHELXL-97 (Sheldrick, 1997)'
_computing_structure_refinement 'SHELXL-97 (Sheldrick, 2008)'
_computing_structure_solution 'SHELXS97 (Sheldrick, 1997)'
_diffrn_ambient_temperature 100(2)
_diffrn_measured_fraction_theta_full 0.966
_diffrn_measured_fraction_theta_max 0.96
_diffrn_measurement_device_type 'Bruker APEXII CCD area-detector'
_diffrn_measurement_method '\f and \w scans'
_diffrn_radiation_monochromator graphite
_diffrn_radiation_type MoK\a
_diffrn_radiation_wavelength 0.71073
_diffrn_reflns_av_R_equivalents 0.1628
_diffrn_reflns_av_unetI/netI 0.0927
_diffrn_reflns_limit_h_max 17
_diffrn_reflns_limit_h_min -17
_diffrn_reflns_limit_k_max 10
_diffrn_reflns_limit_k_min -10
_diffrn_reflns_limit_l_max 16
_diffrn_reflns_limit_l_min -16
_diffrn_reflns_number 29750
_diffrn_reflns_theta_full 25
_diffrn_reflns_theta_max 25.42
_diffrn_reflns_theta_min 2.76
_diffrn_source 'fine-focus sealed tube'
_exptl_absorpt_coefficient_mu 8.414
_exptl_absorpt_correction_T_max 0.6784
_exptl_absorpt_correction_T_min 0.3854
_exptl_absorpt_correction_type multi-scan
_exptl_absorpt_process_details '(SADABS; Bruker, 2007)'
_exptl_crystal_colour colorless
_exptl_crystal_density_diffrn 1.83
_exptl_crystal_density_method 'not measured'
_exptl_crystal_description chard
_exptl_crystal_F_000 904
_exptl_crystal_size_max 0.14
_exptl_crystal_size_mid 0.05
_exptl_crystal_size_min 0.05
_refine_diff_density_max 7.777
_refine_diff_density_min -5.048
_refine_diff_density_rms 0.383
_refine_ls_extinction_method none
_refine_ls_goodness_of_fit_ref 1.191
_refine_ls_hydrogen_treatment constr
_refine_ls_matrix_type full
_refine_ls_number_parameters 202
_refine_ls_number_reflns 2989
_refine_ls_number_restraints 91
_refine_ls_restrained_S_all 1.174
_refine_ls_R_factor_all 0.1469
_refine_ls_R_factor_gt 0.1115
_refine_ls_shift/su_max 0.001
_refine_ls_shift/su_mean 0
_refine_ls_structure_factor_coef Fsqd
_refine_ls_weighting_details 'calc w=1/[\s^2^(Fo^2^)+(0.0000P)^2^+178.3907P] where P=(Fo^2^+2Fc^2^)/3'
_refine_ls_weighting_scheme calc
_refine_ls_wR_factor_gt 0.2314
_refine_ls_wR_factor_ref 0.2456
_reflns_number_gt 2220
_reflns_number_total 2989
_reflns_threshold_expression >2\s(I)
_cod_data_source_file c4dt01143k1.cif
_cod_data_source_block mls_10_59_1_0ma
_cod_depositor_comments 'Adding full bibliography for 7031508--7031511.cif.'
_cod_original_cell_volume 1685.4(8)
_cod_original_sg_symbol_H-M 'P 21/c'
_cod_database_code 7031508

loop_
_symmetry_equiv_pos_as_xyz
'x, y, z'
'-x, y+1/2, -z+1/2'
'-x, -y, -z'
'x, -y-1/2, z-1/2'

loop_
_atom_site_label
_atom_site_type_symbol
_atom_site_fract_x
_atom_site_fract_y
_atom_site_fract_z
_atom_site_U_iso_or_equiv
_atom_site_adp_type
_atom_site_occupancy
_atom_site_symmetry_multiplicity
_atom_site_calc_flag
_atom_site_refinement_flags
_atom_site_disorder_assembly
_atom_site_disorder_group
O1 O 0.1886(13) 0.546(2) 0.1806(14) 0.027(2) Uani 0.810(2) 1 d PD A 1
N1 N 0.0905(13) 0.331(2) 0.1454(17) 0.027(2) Uani 0.810(2) 1 d PD A 1
C1 C 0.1018(16) 0.487(3) 0.153(3) 0.027(2) Uani 0.810(2) 1 d PD A 1
C2 C 0.0257(15) 0.585(3) 0.139(2) 0.027(2) Uani 0.810(2) 1 d PD A 1
H2 H 0.0341 0.6914 0.1476 0.033 Uiso 0.810(2) 1 calc PR A 1
C3 C -0.0629(17) 0.525(3) 0.111(2) 0.027(2) Uani 0.810(2) 1 d PD A 1
H3 H -0.1158 0.5896 0.0963 0.033 Uiso 0.810(2) 1 calc PR A 1
C4 C -0.0739(17) 0.370(3) 0.105(2) 0.027(2) Uani 0.810(2) 1 d PD A 1
H4 H -0.1354 0.3307 0.0873 0.033 Uiso 0.810(2) 1 calc PR A 1
C5 C -0.0002(15) 0.270(3) 0.123(2) 0.027(2) Uani 0.810(2) 1 d PDU A 1
H5 H -0.0103 0.1636 0.1212 0.033 Uiso 0.810(2) 1 calc PR A 1
P1 P 0.2776(5) 0.4199(8) 0.2116(5) 0.0199(15) Uani 0.810(2) 1 d PD A 1
Pt1 Pt 0.20986(8) 0.19622(14) 0.17920(9) 0.0249(3) Uani 0.810(2) 1 d PD A 1
C6 C 0.3648(18) 0.490(4) 0.129(2) 0.019(5) Uani 0.810(2) 1 d PD A 1
C7 C 0.311(3) 0.471(5) 0.021(2) 0.032(8) Uani 0.810(2) 1 d PD A 1
H7A H 0.3575 0.4734 -0.029 0.047 Uiso 0.810(2) 1 calc PR A 1
H7B H 0.266 0.5543 0.0079 0.047 Uiso 0.810(2) 1 calc PR A 1
H7C H 0.2774 0.3743 0.0165 0.047 Uiso 0.810(2) 1 calc PR A 1
C8 C 0.393(2) 0.653(3) 0.138(3) 0.033(7) Uani 0.810(2) 1 d PD A 1
H8A H 0.4316 0.6689 0.2008 0.049 Uiso 0.810(2) 1 calc PR A 1
H8B H 0.3355 0.7159 0.1369 0.049 Uiso 0.810(2) 1 calc PR A 1
H8C H 0.4287 0.6812 0.0824 0.049 Uiso 0.810(2) 1 calc PR A 1
C9 C 0.447(2) 0.385(3) 0.135(2) 0.030(7) Uani 0.810(2) 1 d PD A 1
H9A H 0.4799 0.3934 0.0737 0.045 Uiso 0.810(2) 1 calc PR A 1
H9B H 0.4254 0.2803 0.1414 0.045 Uiso 0.810(2) 1 calc PR A 1
H9C H 0.4915 0.411 0.1921 0.045 Uiso 0.810(2) 1 calc PR A 1
C10 C 0.305(2) 0.482(4) 0.3430(19) 0.026(4) Uani 0.810(2) 1 d PD A 1
C11 C 0.314(2) 0.653(3) 0.357(2) 0.029(7) Uani 0.810(2) 1 d PD A 1
H11A H 0.2612 0.7035 0.3181 0.043 Uiso 0.810(2) 1 calc PR A 1
H11B H 0.3739 0.6872 0.3344 0.043 Uiso 0.810(2) 1 calc PR A 1
H11C H 0.312 0.6778 0.4274 0.043 Uiso 0.810(2) 1 calc PR A 1
C12 C 0.2232(18) 0.424(3) 0.3942(18) 0.018(6) Uani 0.810(2) 1 d PD A 1
H12A H 0.2044 0.3245 0.3671 0.027 Uiso 0.810(2) 1 calc PR A 1
H12B H 0.1698 0.4944 0.3834 0.027 Uiso 0.810(2) 1 calc PR A 1
H12C H 0.2419 0.4149 0.4655 0.027 Uiso 0.810(2) 1 calc PR A 1
C13 C 0.3967(17) 0.402(3) 0.387(2) 0.026(4) Uani 0.810(2) 1 d PD A 1
H13A H 0.4099 0.4308 0.4572 0.039 Uiso 0.810(2) 1 calc PR A 1
H13B H 0.4498 0.4329 0.3502 0.039 Uiso 0.810(2) 1 calc PR A 1
H13C H 0.3883 0.2922 0.3823 0.039 Uiso 0.810(2) 1 calc PR A 1
C14 C 0.325(2) 0.060(4) 0.212(3) 0.044(9) Uani 0.810(2) 1 d PD A 1
H14A H 0.3101 -0.0162 0.2611 0.066 Uiso 0.810(2) 1 calc PR A 1
H14B H 0.3786 0.1218 0.24 0.066 Uiso 0.810(2) 1 calc PR A 1
H14C H 0.3418 0.0098 0.1517 0.066 Uiso 0.810(2) 1 calc PR A 1
C15 C 0.1357(19) -0.007(4) 0.135(3) 0.027(7) Uani 0.810(2) 1 d PDU A 1
H15A H 0.1803 -0.092 0.1382 0.041 Uiso 0.810(2) 1 calc PR A 1
H15B H 0.106 0.0042 0.0675 0.041 Uiso 0.810(2) 1 calc PR A 1
H15C H 0.0868 -0.0264 0.1807 0.041 Uiso 0.810(2) 1 calc PR A 1
O100 O 0.182(3) 0.426(5) 0.200(5) 0.027(2) Uani 0.190(2) 1 d PD A 2
N101 N 0.081(2) 0.626(4) 0.155(6) 0.027(2) Uani 0.190(2) 1 d PGD A 2
C101 C 0.099(3) 0.471(4) 0.155(7) 0.027(2) Uani 0.190(2) 1 d PGD A 2
C102 C 0.025(4) 0.371(4) 0.129(7) 0.027(2) Uani 0.190(2) 1 d PGDU A 2
H102 H 0.0369 0.2651 0.1286 0.033 Uiso 0.190(2) 1 calc PR A 2
C103 C -0.065(3) 0.426(6) 0.102(7) 0.027(2) Uani 0.190(2) 1 d PGD A 2
H103 H -0.1157 0.357 0.0837 0.033 Uiso 0.190(2) 1 calc PR A 2
C104 C -0.083(2) 0.581(6) 0.102(7) 0.027(2) Uani 0.190(2) 1 d PGD A 2
H104 H -0.1446 0.6179 0.0836 0.033 Uiso 0.190(2) 1 calc PR A 2
C105 C -0.009(3) 0.681(5) 0.128(6) 0.027(2) Uani 0.190(2) 1 d PGD A 2
H105 H -0.0209 0.7869 0.1283 0.033 Uiso 0.190(2) 1 calc PR A 2
P2 P 0.2728(16) 0.551(3) 0.217(2) 0.0199(15) Uani 0.190(2) 1 d PD A 2
Pt2 Pt 0.1979(3) 0.7695(5) 0.1826(4) 0.0249(3) Uani 0.190(2) 1 d PD A 2
C106 C 0.352(4) 0.481(9) 0.127(5) 0.019(5) Uani 0.190(2) 1 d PD A 2
C107 C 0.440(6) 0.595(11) 0.138(10) 0.033(7) Uani 0.190(2) 1 d PD A 2
H10A H 0.4771 0.5838 0.0803 0.049 Uiso 0.190(2) 1 calc PR A 2
H10B H 0.4803 0.5712 0.1986 0.049 Uiso 0.190(2) 1 calc PR A 2
H10C H 0.417 0.699 0.1409 0.049 Uiso 0.190(2) 1 calc PR A 2
C108 C 0.395(7) 0.326(8) 0.139(8) 0.030(7) Uani 0.190(2) 1 d PD A 2
H10D H 0.3632 0.2708 0.1899 0.045 Uiso 0.190(2) 1 calc PR A 2
H10E H 0.4623 0.3356 0.1606 0.045 Uiso 0.190(2) 1 calc PR A 2
H10F H 0.3862 0.2718 0.0761 0.045 Uiso 0.190(2) 1 calc PR A 2
C109 C 0.305(9) 0.505(18) 0.024(5) 0.032(8) Uani 0.190(2) 1 d PD A 2
H10G H 0.3515 0.4885 -0.0229 0.047 Uiso 0.190(2) 1 d PR A 2
H10H H 0.2834 0.6075 0.0191 0.047 Uiso 0.190(2) 1 d PR A 2
H10I H 0.2531 0.4371 0.0095 0.047 Uiso 0.190(2) 1 d PR A 2
C110 C 0.309(5) 0.503(9) 0.349(3) 0.026(4) Uani 0.190(2) 1 d PD A 2
C111 C 0.314(6) 0.334(7) 0.370(6) 0.026(4) Uani 0.190(2) 1 d PD A 2
H11D H 0.2586 0.2838 0.3371 0.039 Uiso 0.190(2) 1 calc PR A 2
H11E H 0.3165 0.3171 0.4421 0.039 Uiso 0.190(2) 1 calc PR A 2
H11F H 0.3717 0.2924 0.3452 0.039 Uiso 0.190(2) 1 calc PR A 2
C112 C 0.403(5) 0.576(12) 0.372(7) 0.05(4) Uani 0.190(2) 1 d PDU A 2
H11G H 0.4149 0.6456 0.3201 0.082 Uiso 0.190(2) 1 d PR A 2
H11H H 0.4511 0.4998 0.3778 0.082 Uiso 0.190(2) 1 d PR A 2
H11I H 0.4031 0.6301 0.4338 0.082 Uiso 0.190(2) 1 d PR A 2
C113 C 0.236(6) 0.581(10) 0.412(5) 0.02(3) Uani 0.190(2) 1 d PDU A 2
H11J H 0.2085 0.5061 0.4542 0.037 Uiso 0.190(2) 1 calc PR A 2
H11K H 0.1852 0.627 0.3672 0.037 Uiso 0.190(2) 1 calc PR A 2
H11L H 0.2675 0.6605 0.4534 0.037 Uiso 0.190(2) 1 calc PR A 2
C114 C 0.302(6) 0.916(7) 0.237(11) 0.044(9) Uani 0.190(2) 1 d PD A 2
H11M H 0.3362 0.8722 0.2961 0.066 Uiso 0.190(2) 1 calc PR A 2
H11N H 0.2734 1.0123 0.2534 0.066 Uiso 0.190(2) 1 calc PR A 2
H11O H 0.346 0.9325 0.1859 0.066 Uiso 0.190(2) 1 calc PR A 2
C115 C 0.116(6) 0.967(7) 0.142(14) 0.027(7) Uani 0.190(2) 1 d PDU A 2
H11P H 0.0631 0.9738 0.1841 0.041 Uiso 0.190(2) 1 calc PR A 2
H11Q H 0.0913 0.9598 0.0724 0.041 Uiso 0.190(2) 1 calc PR A 2
H11R H 0.156 1.0569 0.1523 0.041 Uiso 0.190(2) 1 calc PR A 2

loop_
_atom_site_aniso_label
_atom_site_aniso_U_11
_atom_site_aniso_U_22
_atom_site_aniso_U_33
_atom_site_aniso_U_23
_atom_site_aniso_U_13
_atom_site_aniso_U_12
O1 0.030(4) 0.027(5) 0.026(4) 0.003(4) 0.011(4) 0.005(4)
N1 0.030(4) 0.027(5) 0.026(4) 0.003(4) 0.011(4) 0.005(4)
C1 0.030(4) 0.027(5) 0.026(4) 0.003(4) 0.011(4) 0.005(4)
C2 0.030(4) 0.027(5) 0.026(4) 0.003(4) 0.011(4) 0.005(4)
C3 0.030(4) 0.027(5) 0.026(4) 0.003(4) 0.011(4) 0.005(4)
C4 0.030(4) 0.027(5) 0.026(4) 0.003(4) 0.011(4) 0.005(4)
C5 0.030(4) 0.027(5) 0.026(4) 0.003(4) 0.011(4) 0.005(4)
P1 0.015(3) 0.024(4) 0.020(4) 0.005(3) 0.001(3) 0.000(3)
Pt1 0.0210(5) 0.0254(6) 0.0284(6) 0.0032(6) 0.0033(4) -0.0124(5)
C6 0.010(11) 0.018(13) 0.029(13) 0.002(10) 0.004(9) -0.004(9)
C7 0.024(13) 0.04(2) 0.029(14) 0.006(14) -0.005(11) 0.009(14)
C8 0.035(18) 0.018(17) 0.049(19) 0.009(14) 0.016(16) 0.000(12)
C9 0.041(19) 0.019(16) 0.030(16) 0.009(13) 0.005(14) 0.003(13)
C10 0.009(8) 0.035(12) 0.036(11) 0.003(9) 0.010(7) -0.001(8)
C11 0.036(17) 0.015(15) 0.036(17) 0.005(13) 0.008(13) 0.002(12)
C12 0.027(14) 0.016(14) 0.012(13) 0.001(11) 0.009(11) -0.007(11)
C13 0.009(8) 0.035(12) 0.036(11) 0.003(9) 0.010(7) -0.001(8)
C14 0.05(2) 0.023(17) 0.05(2) 0.019(16) -0.016(17) -0.006(15)
C15 0.029(10) 0.027(10) 0.025(10) -0.002(8) 0.004(9) -0.008(8)
O100 0.030(4) 0.027(5) 0.026(4) 0.003(4) 0.011(4) 0.005(4)
N101 0.030(4) 0.027(5) 0.026(4) 0.003(4) 0.011(4) 0.005(4)
C101 0.030(4) 0.027(5) 0.026(4) 0.003(4) 0.011(4) 0.005(4)
C102 0.030(4) 0.027(5) 0.026(4) 0.003(4) 0.011(4) 0.005(4)
C103 0.030(4) 0.027(5) 0.026(4) 0.003(4) 0.011(4) 0.005(4)
C104 0.030(4) 0.027(5) 0.026(4) 0.003(4) 0.011(4) 0.005(4)
C105 0.030(4) 0.027(5) 0.026(4) 0.003(4) 0.011(4) 0.005(4)
P2 0.015(3) 0.024(4) 0.020(4) 0.005(3) 0.001(3) 0.000(3)
Pt2 0.0210(5) 0.0254(6) 0.0284(6) 0.0032(6) 0.0033(4) -0.0124(5)
C106 0.010(11) 0.018(13) 0.029(13) 0.002(10) 0.004(9) -0.004(9)
C107 0.035(18) 0.018(17) 0.049(19) 0.009(14) 0.016(16) 0.000(12)
C108 0.041(19) 0.019(16) 0.030(16) 0.009(13) 0.005(14) 0.003(13)
C109 0.024(13) 0.04(2) 0.029(14) 0.006(14) -0.005(11) 0.009(14)
C110 0.009(8) 0.035(12) 0.036(11) 0.003(9) 0.010(7) -0.001(8)
C111 0.009(8) 0.035(12) 0.036(11) 0.003(9) 0.010(7) -0.001(8)
C112 0.05(5) 0.06(5) 0.06(5) 0.002(15) 0.003(15) -0.001(15)
C113 0.02(3) 0.02(3) 0.03(3) 0.000(15) 0.001(15) -0.001(15)
C114 0.05(2) 0.023(17) 0.05(2) 0.019(16) -0.016(17) -0.006(15)
C115 0.029(10) 0.027(10) 0.025(10) -0.002(8) 0.004(9) -0.008(8)

loop_
_atom_type_symbol
_atom_type_description
_atom_type_scat_dispersion_real
_atom_type_scat_dispersion_imag
_atom_type_scat_source
C C 0.0033 0.0016 'International Tables Vol C Tables 4.2.6.8 and 6.1.1.4'
H H 0 0 'International Tables Vol C Tables 4.2.6.8 and 6.1.1.4'
N N 0.0061 0.0033 'International Tables Vol C Tables 4.2.6.8 and 6.1.1.4'
O O 0.0106 0.006 'International Tables Vol C Tables 4.2.6.8 and 6.1.1.4'
P P 0.1023 0.0942 'International Tables Vol C Tables 4.2.6.8 and 6.1.1.4'
Pt Pt -1.7033 8.3905 'International Tables Vol C Tables 4.2.6.8 and 6.1.1.4'

loop_
_geom_angle_atom_site_label_1
_geom_angle_atom_site_label_2
_geom_angle_atom_site_label_3
_geom_angle
C1 O1 P1 116.9(16)
C1 N1 C5 119.8(18)
C1 N1 Pt1 117.7(14)
C5 N1 Pt1 122.4(15)
O1 C1 C2 118(2)
O1 C1 N1 119.6(19)
C2 C1 N1 121.9(19)
C1 C2 C3 118(2)
C1 C2 H2 120.9
C3 C2 H2 120.9
C4 C3 C2 120(2)
C4 C3 H3 120.2
C2 C3 H3 120.2
C5 C4 C3 123(2)
C5 C4 H4 118.4
C3 C4 H4 118.4
C4 C5 N1 117(2)
C4 C5 H5 121.4
N1 C5 H5 121.4
O1 P1 C6 98.9(12)
O1 P1 C10 97.2(13)
C6 P1 C10 112.7(13)
O1 P1 Pt1 103.5(7)
C6 P1 Pt1 118.6(11)
C10 P1 Pt1 119.9(12)
C14 Pt1 N1 178.9(11)
C14 Pt1 C15 86.0(12)
N1 Pt1 C15 92.9(10)
C14 Pt1 P1 99.0(9)
N1 Pt1 P1 82.1(6)
C15 Pt1 P1 173.9(9)
C8 C6 C9 113(2)
C8 C6 C7 106(3)
C9 C6 C7 107(2)
C8 C6 P1 117(2)
C9 C6 P1 109(2)
C7 C6 P1 103(2)
C6 C7 H10G 108.4
H7B C7 H10G 102.1
H7C C7 H10G 117.6
C6 C7 H10H 92.1
H7A C7 H10H 101.4
H7C C7 H10H 132.7
H10G C7 H10H 92.6
C6 C7 H10I 123.7
H7A C7 H10I 124.5
H7B C7 H10I 68.7
H10G C7 H10I 127.5
H10H C7 H10I 92.1
C12 C10 C11 110(3)
C12 C10 C13 109(2)
C11 C10 C13 110(2)
C12 C10 P1 103.7(19)
C11 C10 P1 115(2)
C13 C10 P1 109(2)
C10 C11 H11G 89.4
H11A C11 H11G 121.6
H11C C11 H11G 115.1
C10 C11 H11I 90.5
H11A C11 H11I 159.7
H11B C11 H11I 64.8
H11C C11 H11I 58.5
H11G C11 H11I 59.9
C10 C13 H11H 99.2
H13A C13 H11H 81.1
H13C C13 H11H 143
C101 O100 P2 119(3)
C101 N101 C105 120
C101 N101 Pt2 117.4(19)
C105 N101 Pt2 122.3(19)
O100 C101 N101 116(3)
O100 C101 C102 122(3)
N101 C101 C102 120
C103 C102 C101 120
C103 C102 H102 120
C101 C102 H102 120
C102 C103 C104 120
C102 C103 H103 120
C104 C103 H103 120
C105 C104 C103 120
C105 C104 H104 120
C103 C104 H104 120
C104 C105 N101 120
C104 C105 H105 120
N101 C105 H105 120
O100 P2 C106 101(3)
O100 P2 C110 97(3)
C106 P2 C110 115(3)
O100 P2 Pt2 101.2(16)
C106 P2 Pt2 118(2)
C110 P2 Pt2 119(2)
C114 Pt2 N101 169(5)
C114 Pt2 C115 86(2)
N101 Pt2 C115 93(2)
C114 Pt2 P2 99(2)
N101 Pt2 P2 82.4(12)
C115 Pt2 P2 175(3)
C108 C106 C109 112(5)
C108 C106 C107 105(4)
C109 C106 C107 106(4)
C108 C106 P2 120(4)
C109 C106 P2 109(4)
C107 C106 P2 104(4)
C106 C107 H10A 109.5
C106 C107 H10B 109.5
H10A C107 H10B 109.5
C106 C107 H10C 109.5
H10A C107 H10C 109.5
H10B C107 H10C 109.5
C106 C108 H10D 109.5
C106 C108 H10E 109.5
H10D C108 H10E 109.5
C106 C108 H10F 109.5
H10D C108 H10F 109.5
H10E C108 H10F 109.5
C106 C109 H10G 108.7
C106 C109 H10H 108.1
H10G C109 H10H 109.5
C106 C109 H10I 111.6
H10G C109 H10I 109.5
H10H C109 H10I 109.5
C112 C110 C111 111(4)
C112 C110 C113 109(4)
C111 C110 C113 111(4)
C112 C110 P2 105(4)
C111 C110 P2 114(4)
C113 C110 P2 106(4)
C110 C111 H11D 109.5
C110 C111 H11E 109.5
H11D C111 H11E 109.5
C110 C111 H11F 109.5
H11D C111 H11F 109.5
H11E C111 H11F 109.5
C110 C112 H11G 109.8
C110 C112 H11H 109.3
H11G C112 H11H 109.5
C110 C112 H11I 109.3
H11G C112 H11I 109.5
H11H C112 H11I 109.5
C110 C113 H11J 109.5
C110 C113 H11K 109.5
H11J C113 H11K 109.5
C110 C113 H11L 109.5
H11J C113 H11L 109.5
H11K C113 H11L 109.5
Pt2 C114 H11M 109.5
Pt2 C114 H11N 109.5
H11M C114 H11N 109.5
Pt2 C114 H11O 109.5
H11M C114 H11O 109.5
H11N C114 H11O 109.5
Pt2 C115 H11P 109.5
Pt2 C115 H11Q 109.5
H11P C115 H11Q 109.5
Pt2 C115 H11R 109.5
H11P C115 H11R 109.5
H11Q C115 H11R 109.5

loop_
_geom_bond_atom_site_label_1
_geom_bond_atom_site_label_2
_geom_bond_distance
O1 C1 1.36(3)
O1 P1 1.704(19)
N1 C1 1.39(2)
N1 C5 1.40(2)
N1 Pt1 2.088(18)
C1 C2 1.38(2)
C2 C3 1.39(2)
C2 H2 0.95
C3 C4 1.38(2)
C3 H3 0.95
C4 C5 1.37(2)
C4 H4 0.95
C5 H5 0.95
P1 C6 1.85(2)
P1 C10 1.87(3)
P1 Pt1 2.223(7)
Pt1 C14 2.05(3)
Pt1 C15 2.14(3)
C6 C8 1.50(4)
C6 C9 1.49(4)
C6 C7 1.59(4)
C7 H7A 0.98
C7 H7B 0.98
C7 H7C 0.98
C7 H10G 0.8692
C7 H10I 0.8784
C8 H8A 0.98
C8 H8B 0.98
C8 H8C 0.98
C9 H9A 0.98
C9 H9B 0.98
C9 H9C 0.98
C10 C12 1.49(4)
C10 C11 1.52(5)
C10 C13 1.56(4)
C11 H11A 0.98
C11 H11B 0.98
C11 H11C 0.98
C12 H12A 0.98
C12 H12B 0.98
C12 H12C 0.98
C13 H13A 0.98
C13 H13B 0.98
C13 H13C 0.98
C14 H14A 0.98
C14 H14B 0.98
C14 H14C 0.98
C15 H15A 0.98
C15 H15B 0.98
C15 H15C 0.98
O100 C101 1.34(3)
O100 P2 1.70(3)
N101 C101 1.39
N101 C105 1.39
N101 Pt2 2.09(2)
C101 C102 1.39
C102 C103 1.39
C102 H102 0.95
C103 C104 1.39
C103 H103 0.95
C104 C105 1.39
C104 H104 0.95
C105 H105 0.95
P2 C106 1.84(3)
P2 C110 1.87(3)
P2 Pt2 2.23(2)
Pt2 C114 2.04(4)
Pt2 C115 2.14(4)
C106 C108 1.49(5)
C106 C109 1.50(5)
C106 C107 1.60(5)
C107 H10A 0.98
C107 H10B 0.98
C107 H10C 0.98
C108 H10D 0.98
C108 H10E 0.98
C108 H10F 0.98
C109 H10G 0.9598
C109 H10H 0.9598
C109 H10I 0.9598
C110 C112 1.49(5)
C110 C111 1.52(6)
C110 C113 1.56(5)
C111 H11D 0.98
C111 H11E 0.98
C111 H11F 0.98
C112 H11G 0.9598
C112 H11H 0.9598
C112 H11I 0.9598
C113 H11J 0.98
C113 H11K 0.98
C113 H11L 0.98
C114 H11M 0.98
C114 H11N 0.98
C114 H11O 0.98
C115 H11P 0.98
C115 H11Q 0.98
C115 H11R 0.98
